data_7054440
loop_
_publ_author_name
'Gruber, Tobias'
'Thompson, Amber L.'
'Odell, Barbara'
'Bombicz, Petra'
'Schofield, Christopher J.'

_publ_section_title
;
 Conformational studies on substituted \e-caprolactams by X-ray
 crystallography and NMR spectroscopy
;
_journal_issue 12
_journal_name_full 'New J. Chem.'
_journal_page_first 5905
_journal_paper_doi 10.1039/C4NJ01339E
_journal_volume 38
_journal_year 2014
_chemical_formula_moiety 'C7 H11 N1 O3'
_chemical_formula_sum 'C7 H11 N O3'
_chemical_formula_weight 157.17
_chemical_melting_point ?
_space_group_IT_number 2
_symmetry_cell_setting triclinic
_symmetry_space_group_name_Hall '-P 1'
_symmetry_space_group_name_H-M 'P -1'
_atom_sites_solution_hydrogens difmap
_atom_sites_solution_primary direct
_audit_creation_date 14-05-20
_audit_creation_method CRYSTALS_ver_14.40
_cell_angle_alpha 72.339(5)
_cell_angle_beta 78.005(6)
_cell_angle_gamma 80.552(5)
_cell_formula_units_Z 6
_cell_length_a 10.5713(8)
_cell_length_b 10.6265(5)
_cell_length_c 11.0705(7)
_cell_measurement_reflns_used 4235
_cell_measurement_temperature 150
_cell_measurement_theta_max 76
_cell_measurement_theta_min 4
_cell_volume 1152.29(13)
_computing_cell_refinement 'CrysAlis, (Oxford Diffraction, 2002)'
_computing_data_collection 'SuperNova, (Oxford Diffraction, 2010)'
_computing_data_reduction 'CrysAlis, (Oxford Diffraction, 2002)'
_computing_molecular_graphics 'CAMERON (Watkin et al., 1996)'
_computing_publication_material 'CRYSTALS (Betteridge et al., 2003)'
_computing_structure_refinement 'CRYSTALS (Betteridge et al., 2003)'
_computing_structure_solution 'SIR92 (Altomare et al., 1994)'
_diffrn_ambient_temperature 150
_diffrn_measured_fraction_theta_full 0.999
_diffrn_measured_fraction_theta_max 0.981
_diffrn_measurement_device Area
_diffrn_measurement_device_type 'Oxford Diffraction SuperNova'
_diffrn_measurement_method \w
_diffrn_radiation_monochromator graphite
_diffrn_radiation_type 'Cu K\a'
_diffrn_radiation_wavelength 1.54184
_diffrn_reflns_av_R_equivalents 0.023
_diffrn_reflns_limit_h_max 13
_diffrn_reflns_limit_h_min -12
_diffrn_reflns_limit_k_max 13
_diffrn_reflns_limit_k_min -13
_diffrn_reflns_limit_l_max 8
_diffrn_reflns_limit_l_min -13
_diffrn_reflns_number 10066
_diffrn_reflns_theta_full 73.351
_diffrn_reflns_theta_max 76.407
_diffrn_reflns_theta_min 4.252
_diffrn_standards_number 0
_exptl_absorpt_coefficient_mu 0.896
_exptl_absorpt_correction_T_max 0.98
_exptl_absorpt_correction_T_min 0.90
_exptl_absorpt_correction_type multi-scan
_exptl_absorpt_process_details 'CrysAlis, (Oxford Diffraction, 2002)'
_exptl_crystal_colour clear_pale_colourless
_exptl_crystal_density_diffrn 1.359
_exptl_crystal_density_meas ?
_exptl_crystal_density_method 'not measured'
_exptl_crystal_description plate
_exptl_crystal_F_000 504
_exptl_crystal_size_max 0.20
_exptl_crystal_size_mid 0.11
_exptl_crystal_size_min 0.02
_refine_diff_density_max 1.03
_refine_diff_density_min -0.32
_refine_ls_extinction_method None
_refine_ls_goodness_of_fit_ref 0.9925
_refine_ls_hydrogen_treatment constr
_refine_ls_matrix_type full
_refine_ls_number_parameters 298
_refine_ls_number_reflns 3662
_refine_ls_number_restraints 0
_refine_ls_R_factor_all 0.0631
_refine_ls_R_factor_gt 0.0583
_refine_ls_shift/su_max 0.0003122
_refine_ls_shift/su_mean 0.0000346
_refine_ls_structure_factor_coef Fsqd
_refine_ls_weighting_details
;
 Method= Modified Sheldrick 
 w=1/[\s^2^(F^2^) + ( 0.09P)^2^ + 1.15P] 
 ,where P=(max(Fo^2^,0) + 2Fc^2^)/3 
;
_refine_ls_weighting_scheme calc
_refine_ls_wR_factor_all 0.1568
_refine_ls_wR_factor_gt 0.1518
_refine_ls_wR_factor_ref 0.1568
_reflns_limit_h_max 13
_reflns_limit_h_min -12
_reflns_limit_k_max 13
_reflns_limit_k_min -12
_reflns_limit_l_max 13
_reflns_limit_l_min 0
_reflns_number_gt 3278
_reflns_number_total 4752
_reflns_threshold_expression I>2.0\s(I)
_oxford_diffrn_Wilson_B_factor 2.51
_oxford_diffrn_Wilson_scale 0.02
_oxford_refine_ls_r_factor_ref 0.0631
_oxford_refine_ls_scale 6.8(3)
_oxford_reflns_number_all 3662
_oxford_reflns_threshold_expression_ref I>-3.0\s(I)
_oxford_structure_analysis_title 6323
_cod_data_source_file c4nj01339e2.cif
_cod_data_source_block 2
_cod_depositor_comments
;
The following automatic conversions were performed:

'_chemical_melting_point' value 'not measured' was changed to '?' -
the value is undefined or not given.

Automatic conversion script
Id: cif_fix_values 2827 2014-09-09 07:05:25Z andrius 

 Adding full bibliography for 7054439--7054445.cif.

The following automatic conversions were performed:

'_exptl_crystal_density_meas' value 'not measured' was changed to '?'
- the value is perceived as not measured.

Automatic conversion script
Id: cif_fix_values 3008 2015-01-20 13:52:24Z robertas 
;
_cod_original_sg_symbol_H-M 'P -1 '
_cod_original_formula_sum 'C7 H11 N1 O3'
_cod_database_code 7054440

loop_
_symmetry_equiv_pos_as_xyz
x,y,z
-x,-y,-z

loop_
_atom_site_label
_atom_site_type_symbol
_atom_site_fract_x
_atom_site_fract_y
_atom_site_fract_z
_atom_site_U_iso_or_equiv
_atom_site_occupancy
_atom_site_adp_type
_atom_site_refinement_flags_posn
O1 O -0.05638(18) 0.55009(19) 1.34254(17) 0.0429 1.0000 Uani .
O2 O 0.1609(2) 0.57921(18) 0.92949(17) 0.0481 1.0000 Uani .
O3 O 0.2821(2) 0.39027(17) 0.91498(17) 0.0428 1.0000 Uani .
O11 O 0.34378(18) 0.49903(17) 0.67424(17) 0.0406 1.0000 Uani .
O12 O 0.0575(2) 0.85516(18) 0.76570(18) 0.0524 1.0000 Uani .
O13 O 0.07184(18) 1.03457(16) 0.59771(16) 0.0370 1.0000 Uani .
O21 O -0.11999(18) 1.14735(17) 0.72353(17) 0.0403 1.0000 Uani .
O22 O -0.04077(18) 0.77041(17) 1.05151(16) 0.0380 1.0000 Uani .
O23 O -0.1612(2) 0.7805(2) 1.23930(17) 0.0508 1.0000 Uani .
C1 C 0.0278(2) 0.4678(2) 1.3037(2) 0.0328 1.0000 Uani .
C2 C 0.0688(3) 0.3396(2) 1.3986(2) 0.0361 1.0000 Uani .
C3 C 0.2113(3) 0.3232(3) 1.4132(2) 0.0377 1.0000 Uani .
C4 C 0.3048(3) 0.2753(3) 1.3079(3) 0.0425 1.0000 Uani .
C5 C 0.3093(3) 0.3721(3) 1.1734(2) 0.0377 1.0000 Uani .
C6 C 0.1797(2) 0.4022(2) 1.1226(2) 0.0321 1.0000 Uani .
C7 C 0.2055(2) 0.4676(2) 0.9783(2) 0.0332 1.0000 Uani .
C11 C 0.3131(2) 0.6116(2) 0.6031(2) 0.0307 1.0000 Uani .
C12 C 0.3648(2) 0.6451(2) 0.4616(2) 0.0318 1.0000 Uani .
C13 C 0.4686(3) 0.7428(3) 0.4202(3) 0.0373 1.0000 Uani .
C14 C 0.4135(3) 0.8877(2) 0.4058(3) 0.0388 1.0000 Uani .
C15 C 0.3313(3) 0.9168(2) 0.5267(2) 0.0349 1.0000 Uani .
C16 C 0.2093(2) 0.8421(2) 0.5750(2) 0.0285 1.0000 Uani .
C17 C 0.1043(2) 0.9107(2) 0.6574(2) 0.0300 1.0000 Uani .
C21 C -0.1660(3) 1.1225(3) 0.8398(2) 0.0378 1.0000 Uani .
C22 C -0.2507(3) 1.2304(3) 0.8905(3) 0.0431 1.0000 Uani .
C23 C -0.3902(3) 1.1984(3) 0.9428(3) 0.0499 1.0000 Uani .
C24 C -0.4086(3) 1.1066(3) 1.0803(3) 0.0519 1.0000 Uani .
C25 C -0.3349(3) 0.9672(3) 1.0946(3) 0.0450 1.0000 Uani .
C26 C -0.1899(3) 0.9650(3) 1.0596(2) 0.0376 1.0000 Uani .
C27 C -0.1226(3) 0.8268(3) 1.1158(2) 0.0354 1.0000 Uani .
N1 N 0.0847(2) 0.49284(19) 1.18059(19) 0.0311 1.0000 Uani .
N11 N 0.2376(2) 0.70535(19) 0.65012(19) 0.0312 1.0000 Uani .
N21 N -0.1437(2) 1.0025(2) 0.92158(19) 0.0323 1.0000 Uani .
H11 H 0.0588 0.5656 1.1294 0.0372 1.0000 Uiso R
H21 H 0.0139 0.3363 1.4806 0.0425 1.0000 Uiso R
H22 H 0.0529 0.2661 1.3713 0.0426 1.0000 Uiso R
H31 H 0.2965 0.4342 0.8366 0.0645 1.0000 Uiso R
H32 H 0.2201 0.2570 1.4947 0.0449 1.0000 Uiso R
H41 H 0.3912 0.2569 1.3295 0.0512 1.0000 Uiso R
H42 H 0.2752 0.1942 1.3057 0.0505 1.0000 Uiso R
H51 H 0.3377 0.4559 1.1730 0.0444 1.0000 Uiso R
H52 H 0.3730 0.3338 1.1135 0.0450 1.0000 Uiso R
H61 H 0.1443 0.3177 1.1385 0.0383 1.0000 Uiso R
H111 H 0.2070 0.6843 0.7305 0.0368 1.0000 Uiso R
H121 H 0.4021 0.5628 0.4413 0.0372 1.0000 Uiso R
H122 H 0.2918 0.6834 0.4153 0.0376 1.0000 Uiso R
H131 H 0.0142 1.0643 0.6464 0.0563 1.0000 Uiso R
H132 H 0.5182 0.7355 0.3373 0.0445 1.0000 Uiso R
H141 H 0.4838 0.9428 0.3782 0.0476 1.0000 Uiso R
H142 H 0.3587 0.9130 0.3387 0.0464 1.0000 Uiso R
H151 H 0.3833 0.8918 0.5955 0.0414 1.0000 Uiso R
H152 H 0.3050 1.0117 0.5082 0.0415 1.0000 Uiso R
H161 H 0.1732 0.8440 0.4993 0.0331 1.0000 Uiso R
H211 H -0.0898 0.9461 0.8921 0.0388 1.0000 Uiso R
H221 H -0.2157 1.2456 0.9624 0.0513 1.0000 Uiso R
H222 H -0.2490 1.3139 0.8166 0.0519 1.0000 Uiso R
H231 H -0.1211 0.7056 1.2654 0.0761 1.0000 Uiso R
H232 H -0.4071 1.1543 0.8822 0.0600 1.0000 Uiso R
H241 H -0.3677 1.1493 1.1293 0.0558 1.0000 Uiso R
H242 H -0.5014 1.1009 1.1161 0.0627 1.0000 Uiso R
H251 H -0.3554 0.9153 1.1862 0.0542 1.0000 Uiso R
H252 H -0.3637 0.9225 1.0398 0.0536 1.0000 Uiso R
H261 H -0.1708 1.0290 1.1028 0.0459 1.0000 Uiso R
H262 H 0.5252 0.7174 0.4849 0.0447 1.0000 Uiso R
H263 H -0.4452 1.2836 0.9425 0.0601 1.0000 Uiso R
H264 H 0.2338 0.4082 1.4142 0.0448 1.0000 Uiso R

loop_
_atom_site_aniso_label
_atom_site_aniso_U_11
_atom_site_aniso_U_22
_atom_site_aniso_U_33
_atom_site_aniso_U_23
_atom_site_aniso_U_13
_atom_site_aniso_U_12
O1 0.0447(11) 0.0410(10) 0.0298(9) -0.0034(8) -0.0008(8) 0.0131(8)
O2 0.0690(13) 0.0296(10) 0.0290(9) -0.0011(8) 0.0004(9) 0.0168(9)
O3 0.0598(12) 0.0284(9) 0.0290(9) -0.0049(7) 0.0016(8) 0.0090(8)
O11 0.0502(11) 0.0255(9) 0.0332(9) -0.0028(7) 0.0024(8) 0.0094(8)
O12 0.0681(14) 0.0275(9) 0.0363(11) 0.0008(8) 0.0168(9) 0.0142(9)
O13 0.0468(10) 0.0232(9) 0.0306(9) -0.0036(7) 0.0015(7) 0.0080(7)
O21 0.0467(11) 0.0299(9) 0.0328(10) -0.0036(7) -0.0011(8) 0.0114(8)
O22 0.0421(10) 0.0311(9) 0.0318(9) -0.0056(7) -0.0013(8) 0.0092(8)
O23 0.0658(13) 0.0452(11) 0.0267(9) -0.0067(8) -0.0046(9) 0.0250(10)
C1 0.0335(13) 0.0304(13) 0.0302(13) -0.0050(10) -0.0043(10) 0.0002(10)
C2 0.0437(14) 0.0292(13) 0.0281(12) -0.0012(10) -0.0019(11) -0.0019(11)
C3 0.0455(15) 0.0316(13) 0.0301(13) -0.0029(10) -0.0086(11) 0.0045(11)
C4 0.0454(15) 0.0396(15) 0.0347(14) -0.0051(11) -0.0097(12) 0.0114(12)
C5 0.0363(14) 0.0347(13) 0.0340(13) -0.0054(11) -0.0029(11) 0.0073(11)
C6 0.0411(14) 0.0215(11) 0.0286(12) -0.0042(9) -0.0031(10) 0.0021(10)
C7 0.0399(14) 0.0260(13) 0.0297(13) -0.0065(10) -0.0039(10) 0.0027(10)
C11 0.0317(12) 0.0228(12) 0.0325(13) -0.0052(10) -0.0011(10) 0.0016(9)
C12 0.0350(13) 0.0254(12) 0.0305(12) -0.0075(10) -0.0015(10) 0.0036(10)
C13 0.0349(13) 0.0328(13) 0.0382(14) -0.0099(11) 0.0047(11) -0.0005(10)
C14 0.0389(14) 0.0293(13) 0.0417(14) -0.0079(11) 0.0070(11) -0.0069(11)
C15 0.0385(14) 0.0254(12) 0.0377(13) -0.0074(10) -0.0020(11) -0.0026(10)
C16 0.0341(12) 0.0206(11) 0.0261(11) -0.0036(9) -0.0021(10) 0.0007(9)
C17 0.0364(13) 0.0204(11) 0.0290(12) -0.0038(9) -0.0048(10) 0.0016(9)
C21 0.0418(14) 0.0308(13) 0.0341(14) -0.0073(11) -0.0028(11) 0.0064(11)
C22 0.0454(16) 0.0324(14) 0.0443(15) -0.0087(12) -0.0009(12) 0.0036(11)
C23 0.0443(16) 0.0400(16) 0.0500(17) -0.0023(13) -0.0023(13) 0.0111(12)
C24 0.0411(16) 0.0497(17) 0.0467(17) -0.0044(13) 0.0052(13) 0.0129(13)
C25 0.0420(15) 0.0415(15) 0.0415(15) -0.0030(12) -0.0003(12) -0.0010(12)
C26 0.0447(15) 0.0350(14) 0.0274(12) -0.0107(10) -0.0036(11) 0.0119(11)
C27 0.0410(14) 0.0338(13) 0.0282(12) -0.0090(11) -0.0067(11) 0.0062(11)
N1 0.0347(11) 0.0239(10) 0.0280(10) -0.0018(8) -0.0051(8) 0.0048(8)
N11 0.0387(11) 0.0215(10) 0.0250(10) -0.0019(8) 0.0016(8) 0.0029(8)
N21 0.0382(11) 0.0252(10) 0.0289(10) -0.0083(8) -0.0032(8) 0.0080(8)

loop_
_atom_type_symbol
_atom_type_scat_dispersion_real
_atom_type_scat_dispersion_imag
_atom_type_scat_Cromer_Mann_a1
_atom_type_scat_Cromer_Mann_b1
_atom_type_scat_Cromer_Mann_a2
_atom_type_scat_Cromer_Mann_b2
_atom_type_scat_Cromer_Mann_a3
_atom_type_scat_Cromer_Mann_b3
_atom_type_scat_Cromer_Mann_a4
_atom_type_scat_Cromer_Mann_b4
_atom_type_scat_Cromer_Mann_c
_atom_type_scat_source
C 0.0181 0.0091 2.3100 20.8439 1.0200 10.2075 1.5886 0.5687 0.8650 51.6512 0.2156 'International Tables Vol C 4.2.6.8 and 6.1.1.4'
H 0.0000 0.0000 0.4930 10.5109 0.3229 26.1257 0.1402 3.1424 0.0408 57.7998 0.0030 'International Tables Vol C 4.2.6.8 and 6.1.1.4'
N 0.0311 0.0180 12.2126 0.0057 3.1322 9.8933 2.0125 28.9975 1.1663 0.5826 -11.5290 'International Tables Vol C 4.2.6.8 and 6.1.1.4'
O 0.0492 0.0322 3.0485 13.2771 2.2868 5.7011 1.5463 0.3239 0.8670 32.9089 0.2508 'International Tables Vol C 4.2.6.8 and 6.1.1.4'

loop_
_geom_angle_atom_site_label_1
_geom_angle_atom_site_label_2
_geom_angle_atom_site_label_3
_geom_angle
_geom_angle_publ_flag
C7 O3 H31 107.8 no
C17 O13 H131 107.3 no
C27 O23 H231 109.0 no
O1 C1 C2 119.2(2) yes
O1 C1 N1 121.2(2) yes
C2 C1 N1 119.6(2) yes
C1 C2 C3 113.9(2) yes
C1 C2 H21 107.9 no
C3 C2 H21 109.8 no
C1 C2 H22 108.7 no
C3 C2 H22 108.8 no
H21 C2 H22 107.5 no
C2 C3 C4 113.9(2) yes
C2 C3 H32 107.1 no
C4 C3 H32 107.8 no
C2 C3 H264 108.6 no
C4 C3 H264 109.2 no
H32 C3 H264 110.1 no
C3 C4 C5 114.7(2) yes
C3 C4 H41 108.9 no
C5 C4 H41 108.9 no
C3 C4 H42 106.7 no
C5 C4 H42 107.4 no
H41 C4 H42 110.2 no
C4 C5 C6 114.4(2) yes
C4 C5 H51 109.3 no
C6 C5 H51 109.1 no
C4 C5 H52 108.6 no
C6 C5 H52 107.0 no
H51 C5 H52 108.2 no
C5 C6 C7 108.8(2) yes
C5 C6 N1 113.3(2) yes
C7 C6 N1 107.30(19) yes
C5 C6 H61 108.3 no
C7 C6 H61 108.8 no
N1 C6 H61 110.3 no
C6 C7 O3 112.6(2) yes
C6 C7 O2 122.8(2) yes
O3 C7 O2 124.5(2) yes
O11 C11 C12 119.8(2) yes
O11 C11 N11 121.7(2) yes
C12 C11 N11 118.4(2) yes
C11 C12 C13 112.7(2) yes
C11 C12 H121 107.6 no
C13 C12 H121 109.6 no
C11 C12 H122 108.4 no
C13 C12 H122 109.7 no
H121 C12 H122 108.8 no
C12 C13 C14 114.2(2) yes
C12 C13 H132 107.5 no
C14 C13 H132 108.4 no
C12 C13 H262 108.3 no
C14 C13 H262 108.1 no
H132 C13 H262 110.4 no
C13 C14 C15 115.4(2) yes
C13 C14 H141 109.4 no
C15 C14 H141 107.8 no
C13 C14 H142 107.4 no
C15 C14 H142 108.0 no
H141 C14 H142 108.7 no
C14 C15 C16 112.8(2) yes
C14 C15 H151 109.8 no
C16 C15 H151 108.4 no
C14 C15 H152 108.6 no
C16 C15 H152 109.1 no
H151 C15 H152 107.9 no
C15 C16 C17 111.61(19) yes
C15 C16 N11 112.4(2) yes
C17 C16 N11 108.06(18) yes
C15 C16 H161 107.7 no
C17 C16 H161 106.9 no
N11 C16 H161 110.0 no
C16 C17 O13 112.6(2) yes
C16 C17 O12 122.8(2) yes
O13 C17 O12 124.6(2) yes
O21 C21 C22 119.1(2) yes
O21 C21 N21 122.0(2) yes
C22 C21 N21 118.9(2) yes
C21 C22 C23 112.8(2) yes
C21 C22 H221 111.0 no
C23 C22 H221 107.2 no
C21 C22 H222 106.6 no
C23 C22 H222 110.0 no
H221 C22 H222 109.1 no
C22 C23 C24 113.5(3) yes
C22 C23 H232 102.7 no
C24 C23 H232 110.6 no
C22 C23 H263 107.4 no
C24 C23 H263 108.2 no
H232 C23 H263 114.4 no
C23 C24 C25 114.3(2) yes
C23 C24 H241 104.4 no
C25 C24 H241 105.8 no
C23 C24 H242 111.1 no
C25 C24 H242 110.5 no
H241 C24 H242 110.5 no
C24 C25 C26 114.4(2) yes
C24 C25 H251 107.8 no
C26 C25 H251 107.6 no
C24 C25 H252 110.2 no
C26 C25 H252 107.4 no
H251 C25 H252 109.2 no
C25 C26 C27 111.0(2) yes
C25 C26 N21 113.5(2) yes
C27 C26 N21 107.47(19) yes
C25 C26 H261 102.7 no
C27 C26 H261 109.5 no
N21 C26 H261 112.7 no
C26 C27 O23 112.7(2) yes
C26 C27 O22 122.4(2) yes
O23 C27 O22 124.9(2) yes
C6 N1 C1 126.2(2) yes
C6 N1 H11 116.4 no
C1 N1 H11 117.2 no
C16 N11 C11 124.44(19) yes
C16 N11 H111 118.0 no
C11 N11 H111 117.5 no
C26 N21 C21 126.1(2) yes
C26 N21 H211 116.5 no
C21 N21 H211 116.9 no

loop_
_geom_bond_atom_site_label_1
_geom_bond_atom_site_label_2
_geom_bond_distance
_geom_bond_publ_flag
O1 C1 1.247(3) yes
O2 C7 1.206(3) yes
O3 C7 1.311(3) yes
O3 H31 0.846 no
O11 C11 1.250(3) yes
O12 C17 1.205(3) yes
O13 C17 1.306(3) yes
O13 H131 0.816 no
O21 C21 1.241(3) yes
O22 C27 1.203(3) yes
O23 C27 1.305(3) yes
O23 H231 0.835 no
C1 C2 1.508(3) yes
C1 N1 1.335(3) yes
C2 C3 1.524(4) yes
C2 H21 0.964 no
C2 H22 0.968 no
C3 C4 1.520(4) yes
C3 H32 0.973 no
C3 H264 0.975 no
C4 C5 1.528(4) yes
C4 H41 0.966 no
C4 H42 0.972 no
C5 C6 1.537(4) yes
C5 H51 0.984 no
C5 H52 0.974 no
C6 C7 1.522(3) yes
C6 N1 1.463(3) yes
C6 H61 0.982 no
C11 C12 1.500(3) yes
C11 N11 1.335(3) yes
C12 C13 1.540(4) yes
C12 H121 0.969 no
C12 H122 0.979 no
C13 C14 1.526(4) yes
C13 H132 0.976 no
C13 H262 0.976 no
C14 C15 1.524(4) yes
C14 H141 0.964 no
C14 H142 0.982 no
C15 C16 1.541(3) yes
C15 H151 0.978 no
C15 H152 0.971 no
C16 C17 1.520(3) yes
C16 N11 1.456(3) yes
C16 H161 0.984 no
C21 C22 1.509(4) yes
C21 N21 1.338(3) yes
C22 C23 1.521(4) yes
C22 H221 1.007 no
C22 H222 1.008 no
C23 C24 1.531(4) yes
C23 H232 0.985 no
C23 H263 0.992 no
C24 C25 1.535(4) yes
C24 H241 0.999 no
C24 H242 0.983 no
C25 C26 1.500(4) yes
C25 H251 0.994 no
C25 H252 0.993 no
C26 C27 1.529(3) yes
C26 N21 1.454(3) yes
C26 H261 1.007 no
N1 H11 0.850 no
N11 H111 0.854 no
N21 H211 0.849 no

loop_
_geom_hbond_atom_site_label_D
_geom_hbond_atom_site_label_H
_geom_hbond_atom_site_label_A
_geom_hbond_angle_DHA
_geom_hbond_distance_DH
_geom_hbond_distance_HA
_geom_hbond_distance_DA
_geom_hbond_publ_flag
N1 H11 O22 162.31 0.850 2.253 3.074(4) yes
O3 H31 O11 169.90 0.846 1.716 2.553(4) yes
N11 H111 O2 163.85 0.854 2.140 2.970(4) yes
O13 H131 O21 168.93 0.816 1.750 2.555(4) yes
N21 H211 O12 162.20 0.849 2.176 2.996(4) yes
O23 H231 O1 170.44 0.835 1.716 2.543(4) yes
